data_4119396
loop_
_publ_author_name
'Jian-Rong Gao'
'Hao Wu'
'Bin Xiang'
'Wu-Bin Yu'
'Liang Han'
'Yi-Xia Jia'

_publ_section_title
;
 Highly Enantioselective Construction of Trifluoromethylated All-Carbon
 Quaternary Stereocenters via Nickel-Catalyzed Friedel-Crafts Alkylation
 Reaction
;
_journal_name_full 'Journal of the American Chemical Society'
_journal_page_first 2983
_journal_page_last 2986
_journal_paper_doi 10.1021/ja400650m
_journal_volume 135
_journal_year 2013
_chemical_formula_sum 'C11 H10 F3 N O4'
_chemical_formula_weight 277.20
_chemical_name_systematic
; 
 ? 
;
_space_group_IT_number 14
_symmetry_cell_setting monoclinic
_symmetry_space_group_name_Hall '-P 2ybc'
_symmetry_space_group_name_H-M 'P 1 21/c 1'
_atom_sites_solution_hydrogens geom
_atom_sites_solution_primary direct
_atom_sites_solution_secondary difmap
_audit_creation_method SHELXL-97
_cell_angle_alpha 90.00
_cell_angle_beta 99.077(4)
_cell_angle_gamma 90.00
_cell_formula_units_Z 4
_cell_length_a 8.8546(3)
_cell_length_b 17.3446(8)
_cell_length_c 7.9641(4)
_cell_measurement_reflns_used 3431
_cell_measurement_temperature 293(2)
_cell_measurement_theta_max 29.2946
_cell_measurement_theta_min 3.3020
_cell_volume 1207.81(9)
_computing_cell_refinement CrysAlisPro
_computing_data_collection CrysAlisPro
_computing_data_reduction CrysAlisPro
_computing_molecular_graphics 'SHELXL-97 (Sheldrick, 1997)'
_computing_publication_material 'SHELXL-97 (Sheldrick, 1997)'
_computing_structure_refinement 'SHELXL-97 (Sheldrick, 1997)'
_computing_structure_solution 'SHELXS-97 (Sheldrick, 1990)'
_diffrn_ambient_temperature 293(2)
_diffrn_measured_fraction_theta_full 0.998
_diffrn_measured_fraction_theta_max 0.998
_diffrn_measurement_device_type 'Xcalibur, Eos, Gemini ultra'
_diffrn_radiation_monochromator graphite
_diffrn_radiation_source 'Enhance (Mo) x-ray Source'
_diffrn_radiation_type MoK\a
_diffrn_radiation_wavelength 0.71073
_diffrn_reflns_av_R_equivalents 0.0249
_diffrn_reflns_av_sigmaI/netI 0.0214
_diffrn_reflns_limit_h_max 10
_diffrn_reflns_limit_h_min -10
_diffrn_reflns_limit_k_max 21
_diffrn_reflns_limit_k_min -19
_diffrn_reflns_limit_l_max 9
_diffrn_reflns_limit_l_min -9
_diffrn_reflns_number 9380
_diffrn_reflns_theta_full 26.00
_diffrn_reflns_theta_max 26.00
_diffrn_reflns_theta_min 3.31
_exptl_absorpt_coefficient_mu 0.145
_exptl_absorpt_correction_T_max 0.9716
_exptl_absorpt_correction_T_min 0.9647
_exptl_absorpt_correction_type multi-scan
_exptl_crystal_colour colorless
_exptl_crystal_density_diffrn 1.524
_exptl_crystal_description block
_exptl_crystal_F_000 568
_exptl_crystal_size_max 0.25
_exptl_crystal_size_mid 0.20
_exptl_crystal_size_min 0.20
_refine_diff_density_max 0.176
_refine_diff_density_min -0.175
_refine_diff_density_rms 0.036
_refine_ls_extinction_method none
_refine_ls_goodness_of_fit_ref 1.058
_refine_ls_hydrogen_treatment constr
_refine_ls_matrix_type full
_refine_ls_number_parameters 172
_refine_ls_number_reflns 2365
_refine_ls_number_restraints 0
_refine_ls_restrained_S_all 1.058
_refine_ls_R_factor_all 0.0598
_refine_ls_R_factor_gt 0.0447
_refine_ls_shift/su_max 0.000
_refine_ls_shift/su_mean 0.000
_refine_ls_structure_factor_coef Fsqd
_refine_ls_weighting_details 'calc w=1/[\s^2^(Fo^2^)+(0.0322P)^2^+0.6796P] where P=(Fo^2^+2Fc^2^)/3'
_refine_ls_weighting_scheme calc
_refine_ls_wR_factor_gt 0.1008
_refine_ls_wR_factor_ref 0.1083
_reflns_number_gt 1840
_reflns_number_total 2365
_reflns_threshold_expression >2sigma(I)
_cod_data_source_file ja400650m_si_002.cif
_cod_data_source_block 1g
_cod_original_sg_symbol_H-M 'P 1 21/c 1 '
_cod_database_code 4119396

loop_
_symmetry_equiv_pos_as_xyz
'x, y, z'
'-x, y+1/2, -z+1/2'
'-x, -y, -z'
'x, -y-1/2, z-1/2'

loop_
_atom_site_label
_atom_site_type_symbol
_atom_site_fract_x
_atom_site_fract_y
_atom_site_fract_z
_atom_site_U_iso_or_equiv
_atom_site_adp_type
_atom_site_occupancy
_atom_site_symmetry_multiplicity
_atom_site_calc_flag
_atom_site_refinement_flags
F1 F -0.38628(17) 0.08205(11) 0.65508(19) 0.0854(5) Uani 1 1 d .
F2 F -0.50093(18) 0.18989(9) 0.6074(2) 0.0792(5) Uani 1 1 d .
F3 F -0.62515(16) 0.08518(10) 0.5636(2) 0.0793(5) Uani 1 1 d .
O1 O 0.05692(16) 0.05869(9) 0.2428(2) 0.0624(5) Uani 1 1 d .
O2 O 0.14427(16) 0.19939(9) 0.2977(2) 0.0579(4) Uani 1 1 d .
O3 O -0.4603(2) 0.13247(11) 0.0153(2) 0.0698(5) Uani 1 1 d .
O4 O -0.6471(2) 0.05283(12) -0.0175(2) 0.0775(6) Uani 1 1 d .
N1 N -0.55520(19) 0.09396(11) 0.0700(2) 0.0467(4) Uani 1 1 d .
C1 C 0.0187(3) -0.02096(14) 0.2261(4) 0.0680(8) Uani 1 1 d .
H1A H 0.1031 -0.0490 0.1937 0.102 Uiso 1 1 calc R
H1B H -0.0698 -0.0273 0.1406 0.102 Uiso 1 1 calc R
H1C H -0.0029 -0.0403 0.3328 0.102 Uiso 1 1 calc R
C2 C 0.1966(3) 0.27665(15) 0.3262(4) 0.0682(7) Uani 1 1 d .
H2A H 0.3002 0.2805 0.3056 0.102 Uiso 1 1 calc R
H2B H 0.1919 0.2909 0.4417 0.102 Uiso 1 1 calc R
H2C H 0.1328 0.3106 0.2505 0.102 Uiso 1 1 calc R
C3 C -0.0021(2) 0.18397(12) 0.3211(3) 0.0420(5) Uani 1 1 d .
C4 C -0.0507(2) 0.10747(12) 0.2891(3) 0.0410(5) Uani 1 1 d .
C5 C -0.1009(2) 0.23661(13) 0.3727(3) 0.0494(5) Uani 1 1 d .
H5A H -0.0687 0.2871 0.3958 0.059 Uiso 1 1 calc R
C6 C -0.1981(2) 0.08698(12) 0.3040(3) 0.0394(5) Uani 1 1 d .
H6A H -0.2312 0.0367 0.2804 0.047 Uiso 1 1 calc R
C7 C -0.2481(2) 0.21536(12) 0.3908(3) 0.0466(5) Uani 1 1 d .
H7A H -0.3135 0.2513 0.4279 0.056 Uiso 1 1 calc R
C8 C -0.2980(2) 0.14140(11) 0.3543(2) 0.0366(4) Uani 1 1 d .
C9 C -0.4568(2) 0.11816(11) 0.3701(3) 0.0377(5) Uani 1 1 d .
C10 C -0.4933(2) 0.11875(14) 0.5497(3) 0.0517(6) Uani 1 1 d .
C11 C -0.5684(2) 0.09639(12) 0.2497(3) 0.0425(5) Uani 1 1 d .
H11A H -0.6609 0.0818 0.2815 0.051 Uiso 1 1 calc R

loop_
_atom_site_aniso_label
_atom_site_aniso_U_11
_atom_site_aniso_U_22
_atom_site_aniso_U_33
_atom_site_aniso_U_23
_atom_site_aniso_U_13
_atom_site_aniso_U_12
F1 0.0751(10) 0.1294(15) 0.0529(9) 0.0251(9) 0.0137(8) 0.0228(10)
F2 0.0981(12) 0.0774(11) 0.0717(10) -0.0218(8) 0.0430(9) -0.0055(9)
F3 0.0632(9) 0.1117(13) 0.0716(10) -0.0009(9) 0.0371(8) -0.0233(9)
O1 0.0352(8) 0.0521(10) 0.1034(14) -0.0225(9) 0.0221(8) -0.0013(7)
O2 0.0350(8) 0.0548(10) 0.0867(12) -0.0064(9) 0.0180(8) -0.0118(7)
O3 0.0747(12) 0.0853(13) 0.0501(10) 0.0061(9) 0.0115(9) -0.0247(10)
O4 0.0597(11) 0.0977(15) 0.0700(12) -0.0294(11) -0.0058(9) -0.0174(10)
N1 0.0381(9) 0.0499(11) 0.0498(11) -0.0043(9) -0.0008(8) 0.0036(8)
C1 0.0464(13) 0.0515(15) 0.105(2) -0.0207(14) 0.0095(13) 0.0083(11)
C2 0.0526(14) 0.0624(16) 0.093(2) -0.0036(14) 0.0212(13) -0.0248(12)
C3 0.0307(10) 0.0471(12) 0.0487(12) -0.0007(10) 0.0077(9) -0.0057(9)
C4 0.0309(10) 0.0443(12) 0.0481(12) -0.0072(9) 0.0070(8) 0.0005(8)
C5 0.0432(12) 0.0386(12) 0.0679(15) -0.0057(11) 0.0137(10) -0.0059(9)
C6 0.0328(10) 0.0392(11) 0.0462(11) -0.0047(9) 0.0065(8) -0.0032(8)
C7 0.0387(11) 0.0427(12) 0.0608(14) -0.0079(10) 0.0150(10) 0.0038(9)
C8 0.0293(9) 0.0431(11) 0.0377(10) -0.0018(9) 0.0058(8) -0.0001(8)
C9 0.0315(10) 0.0373(11) 0.0453(11) -0.0013(9) 0.0099(8) 0.0017(8)
C10 0.0425(12) 0.0643(15) 0.0511(13) 0.0005(12) 0.0162(10) 0.0007(11)
C11 0.0317(10) 0.0441(12) 0.0536(12) -0.0014(10) 0.0120(9) 0.0011(9)

loop_
_atom_type_symbol
_atom_type_description
_atom_type_scat_dispersion_real
_atom_type_scat_dispersion_imag
_atom_type_scat_source
C C 0.0033 0.0016 'International Tables Vol C Tables 4.2.6.8 and 6.1.1.4'
H H 0.0000 0.0000 'International Tables Vol C Tables 4.2.6.8 and 6.1.1.4'
N N 0.0061 0.0033 'International Tables Vol C Tables 4.2.6.8 and 6.1.1.4'
O O 0.0106 0.0060 'International Tables Vol C Tables 4.2.6.8 and 6.1.1.4'
F F 0.0171 0.0103 'International Tables Vol C Tables 4.2.6.8 and 6.1.1.4'

loop_
_geom_angle_atom_site_label_1
_geom_angle_atom_site_label_2
_geom_angle_atom_site_label_3
_geom_angle
C4 O1 C1 117.38(16)
C3 O2 C2 117.04(18)
O3 N1 O4 124.0(2)
O3 N1 C11 120.48(18)
O4 N1 C11 115.49(19)
O2 C3 C5 125.11(19)
O2 C3 C4 115.53(18)
C5 C3 C4 119.36(18)
O1 C4 C6 125.05(18)
O1 C4 C3 115.20(17)
C6 C4 C3 119.76(18)
C3 C5 C7 120.7(2)
C4 C6 C8 120.21(19)
C8 C7 C5 120.24(19)
C7 C8 C6 119.71(17)
C7 C8 C9 120.80(17)
C6 C8 C9 119.48(17)
C11 C9 C8 128.73(19)
C11 C9 C10 116.20(18)
C8 C9 C10 115.06(17)
F2 C10 F3 106.69(18)
F2 C10 F1 107.4(2)
F3 C10 F1 106.7(2)
F2 C10 C9 111.36(19)
F3 C10 C9 113.45(19)
F1 C10 C9 110.90(17)
C9 C11 N1 123.80(18)

loop_
_geom_bond_atom_site_label_1
_geom_bond_atom_site_label_2
_geom_bond_distance
F1 C10 1.325(3)
F2 C10 1.322(3)
F3 C10 1.325(2)
O1 C4 1.368(2)
O1 C1 1.424(3)
O2 C3 1.364(2)
O2 C2 1.424(3)
O3 N1 1.207(2)
O4 N1 1.215(2)
N1 C11 1.455(3)
C3 C5 1.372(3)
C3 C4 1.406(3)
C4 C6 1.375(3)
C5 C7 1.384(3)
C6 C8 1.395(3)
C7 C8 1.373(3)
C8 C9 1.487(2)
C9 C11 1.319(3)
C9 C10 1.515(3)
